data_2234651
loop_
_publ_author_name
'\/Luczy\'nska-Szymczak, Katarzyna'
'Starosta, Wojciech'
'Leciejewicz, Janusz'

_publ_section_title
;
 <i>trans</i>-Diaquabis(1<i>H</i>
 imidazolium-4,5-dicarboxylato-\k^2^<i>O</i>^4^,<i>O</i>^5^)magnesium
;
_journal_coeditor_code HB6745
_journal_issue 5
_journal_name_full 'Acta Crystallographica Section E'
_journal_page_first m688
_journal_paper_doi 10.1107/S1600536812017667
_journal_volume 68
_journal_year 2012
_chemical_formula_iupac '[Mg (C5 H3 N2 O4)2 (H2 O)2]'
_chemical_formula_moiety 'C10 H10 Mg N4 O10'
_chemical_formula_sum 'C10 H10 Mg N4 O10'
_chemical_formula_weight 370.53
_chemical_name_systematic
;
<i>trans</i>-Diaquabis(1<i>H</i>-imidazol-3-ium-4,5-dicarboxylato-
\k^2^<i>O</i>^4^,<i>O</i>^5^)magnesium
;
_space_group_IT_number 14
_symmetry_cell_setting monoclinic
_symmetry_space_group_name_Hall '-P 2ybc'
_symmetry_space_group_name_H-M 'P 1 21/c 1'
_atom_sites_solution_hydrogens geom
_atom_sites_solution_primary direct
_atom_sites_solution_secondary difmap
_audit_creation_method SHELXL-97
_cell_angle_alpha 90.00
_cell_angle_beta 115.46(3)
_cell_angle_gamma 90.00
_cell_formula_units_Z 2
_cell_length_a 7.2545(15)
_cell_length_b 13.847(3)
_cell_length_c 6.9975(14)
_cell_measurement_reflns_used 25
_cell_measurement_temperature 293(2)
_cell_measurement_theta_max 15
_cell_measurement_theta_min 6
_cell_volume 634.7(3)
_computing_cell_refinement 'KM-4 Software (Kuma, 1996)'
_computing_data_collection 'KM-4 Software (Kuma, 1996)'
_computing_data_reduction 'DATAPROC (Kuma, 2001)'
_computing_molecular_graphics 'SHELXTL (Sheldrick, 2008)'
_computing_publication_material 'SHELXTL (Sheldrick, 2008)'
_computing_structure_refinement 'SHELXL97 (Sheldrick, 2008)'
_computing_structure_solution 'SHELXS97 (Sheldrick, 2008)'
_diffrn_ambient_temperature 293(2)
_diffrn_measured_fraction_theta_full 0.980
_diffrn_measured_fraction_theta_max 0.980
_diffrn_measurement_device_type 'Kuma KM-4 four-cricle'
_diffrn_measurement_method 'profile data from \w/2\q scans'
_diffrn_radiation_monochromator graphite
_diffrn_radiation_source 'fine-focus sealed tube'
_diffrn_radiation_type MoK\a
_diffrn_radiation_wavelength 0.71073
_diffrn_reflns_av_R_equivalents 0.0084
_diffrn_reflns_av_sigmaI/netI 0.0197
_diffrn_reflns_limit_h_max 0
_diffrn_reflns_limit_h_min -9
_diffrn_reflns_limit_k_max 19
_diffrn_reflns_limit_k_min 0
_diffrn_reflns_limit_l_max 9
_diffrn_reflns_limit_l_min -8
_diffrn_reflns_number 1955
_diffrn_reflns_theta_full 30.07
_diffrn_reflns_theta_max 30.07
_diffrn_reflns_theta_min 2.94
_diffrn_standards_decay_% 0.59
_diffrn_standards_interval_count 200
_diffrn_standards_number 3
_exptl_absorpt_coefficient_mu 0.217
_exptl_absorpt_correction_T_max 0.97018
_exptl_absorpt_correction_T_min 0.95690
_exptl_absorpt_correction_type analytical
_exptl_absorpt_process_details '(<i>CrysAlis RED</i>; Oxford Diffraction, 2008)'
_exptl_crystal_colour colourless
_exptl_crystal_density_diffrn 1.939
_exptl_crystal_density_method 'not measured'
_exptl_crystal_description blocks
_exptl_crystal_F_000 380
_exptl_crystal_size_max 0.222
_exptl_crystal_size_mid 0.206
_exptl_crystal_size_min 0.153
_refine_diff_density_max 0.419
_refine_diff_density_min -0.281
_refine_ls_extinction_method none
_refine_ls_goodness_of_fit_ref 1.042
_refine_ls_hydrogen_treatment mixed
_refine_ls_matrix_type full
_refine_ls_number_parameters 131
_refine_ls_number_reflns 1821
_refine_ls_number_restraints 0
_refine_ls_restrained_S_all 1.042
_refine_ls_R_factor_all 0.0508
_refine_ls_R_factor_gt 0.0328
_refine_ls_shift/su_max 0.001
_refine_ls_shift/su_mean 0.000
_refine_ls_structure_factor_coef Fsqd
_refine_ls_weighting_details 'calc w=1/[\s^2^(Fo^2^)+(0.0578P)^2^+0.2647P] where P=(Fo^2^+2Fc^2^)/3'
_refine_ls_weighting_scheme calc
_refine_ls_wR_factor_gt 0.0904
_refine_ls_wR_factor_ref 0.1007
_reflns_number_gt 1439
_reflns_number_total 1821
_reflns_threshold_expression I>2\s(I)
_cod_data_source_file hb6745.cif
_cod_data_source_block I
_cod_original_cell_volume 634.6(2)
_cod_original_sg_symbol_H-M 'P 21/c'
_cod_database_code 2234651
_cod_database_fobs_code 2234651

loop_
_symmetry_equiv_pos_as_xyz
'x, y, z'
'-x, y+1/2, -z+1/2'
'-x, -y, -z'
'x, -y-1/2, z-1/2'

loop_
_atom_site_type_symbol
_atom_site_label
_atom_site_fract_x
_atom_site_fract_y
_atom_site_fract_z
_atom_site_U_iso_or_equiv
_atom_site_adp_type
_atom_site_calc_flag
_atom_site_refinement_flags
_atom_site_occupancy
_atom_site_symmetry_multiplicity
Mg Mg1 0.5000 1.0000 0.5000 0.01407(15) Uani d S 1 2
O O2 1.12854(15) 1.02751(7) 0.85653(17) 0.0232(2) Uani d . 1 1
O O1 0.80572(15) 1.02280(7) 0.62178(18) 0.0232(2) Uani d . 1 1
N N2 1.18660(17) 0.84179(8) 0.72988(19) 0.0192(2) Uani d . 1 1
H H3 1.2942 0.8756 0.7557 0.023 Uiso calc R 1 1
N N1 0.98697(17) 0.71976(8) 0.67452(18) 0.0179(2) Uani d . 1 1
O O5 0.5127(2) 1.02541(9) 0.79479(18) 0.0302(3) Uani d . 1 1
C C4 0.99878(18) 0.87861(9) 0.69967(19) 0.0143(2) Uani d . 1 1
C C5 0.87167(19) 0.80067(8) 0.6632(2) 0.0142(2) Uani d . 1 1
C C6 0.97418(19) 0.98431(9) 0.7277(2) 0.0145(2) Uani d . 1 1
C C2 1.1754(2) 0.74620(10) 0.7128(2) 0.0206(3) Uani d . 1 1
C C7 0.65335(19) 0.78744(9) 0.6267(2) 0.0170(2) Uani d . 1 1
H H2 1.285(3) 0.7067(15) 0.725(4) 0.035(6) Uiso d . 1 1
H H51 0.624(4) 1.0122(17) 0.904(4) 0.046(7) Uiso d . 1 1
O O3 0.54299(15) 0.86069(7) 0.59542(18) 0.0233(2) Uani d . 1 1
O O4 0.59912(18) 0.70322(8) 0.6313(2) 0.0367(3) Uani d . 1 1
H H52 0.464(4) 1.075(2) 0.820(4) 0.050(7) Uiso d . 1 1
H H1 0.942(4) 0.6569(18) 0.665(4) 0.045(6) Uiso d . 1 1

loop_
_atom_site_aniso_label
_atom_site_aniso_U_11
_atom_site_aniso_U_22
_atom_site_aniso_U_33
_atom_site_aniso_U_12
_atom_site_aniso_U_13
_atom_site_aniso_U_23
Mg1 0.0116(3) 0.0123(3) 0.0169(3) 0.0021(2) 0.0048(2) 0.0014(2)
O2 0.0148(5) 0.0144(4) 0.0315(5) -0.0017(3) 0.0017(4) -0.0022(4)
O1 0.0128(5) 0.0144(4) 0.0346(6) 0.0016(3) 0.0028(4) 0.0040(4)
N2 0.0121(5) 0.0174(5) 0.0267(6) 0.0012(4) 0.0070(4) 0.0018(4)
N1 0.0163(5) 0.0119(5) 0.0233(5) 0.0027(4) 0.0064(4) 0.0002(4)
O5 0.0307(6) 0.0379(6) 0.0189(5) 0.0178(5) 0.0077(4) -0.0015(4)
C4 0.0113(5) 0.0128(5) 0.0175(5) 0.0011(4) 0.0049(4) 0.0018(4)
C5 0.0132(5) 0.0103(5) 0.0174(5) 0.0017(4) 0.0051(4) 0.0014(4)
C6 0.0133(6) 0.0107(5) 0.0191(6) -0.0008(4) 0.0065(4) 0.0016(4)
C2 0.0159(6) 0.0182(6) 0.0261(6) 0.0052(4) 0.0076(5) 0.0011(5)
C7 0.0132(5) 0.0132(5) 0.0221(6) -0.0005(4) 0.0053(4) 0.0031(4)
O3 0.0156(5) 0.0152(4) 0.0393(6) 0.0037(3) 0.0120(4) 0.0066(4)
O4 0.0217(5) 0.0142(5) 0.0715(9) -0.0022(4) 0.0177(6) 0.0077(5)

loop_
_atom_type_symbol
_atom_type_description
_atom_type_scat_dispersion_real
_atom_type_scat_dispersion_imag
_atom_type_scat_source
C C 0.0033 0.0016 'International Tables Vol C Tables 4.2.6.8 and 6.1.1.4'
H H 0.0000 0.0000 'International Tables Vol C Tables 4.2.6.8 and 6.1.1.4'
O O 0.0106 0.0060 'International Tables Vol C Tables 4.2.6.8 and 6.1.1.4'
N N 0.0061 0.0033 'International Tables Vol C Tables 4.2.6.8 and 6.1.1.4'
Mg Mg 0.0486 0.0363 'International Tables Vol C Tables 4.2.6.8 and 6.1.1.4'

loop_
_geom_angle_atom_site_label_1
_geom_angle_atom_site_label_2
_geom_angle_atom_site_label_3
_geom_angle_site_symmetry_1
_geom_angle_site_symmetry_3
_geom_angle
O3 Mg1 O3 . 3_676 180.0
O3 Mg1 O1 . 3_676 88.62(4)
O3 Mg1 O1 3_676 3_676 91.38(4)
O3 Mg1 O1 . . 91.38(4)
O3 Mg1 O1 3_676 . 88.62(4)
O1 Mg1 O1 3_676 . 180.0
O3 Mg1 O5 . . 84.14(5)
O3 Mg1 O5 3_676 . 95.86(5)
O1 Mg1 O5 3_676 . 90.99(6)
O1 Mg1 O5 . . 89.01(6)
O3 Mg1 O5 . 3_676 95.87(5)
O3 Mg1 O5 3_676 3_676 84.13(5)
O1 Mg1 O5 3_676 3_676 89.01(6)
O1 Mg1 O5 . 3_676 90.99(6)
O5 Mg1 O5 . 3_676 180.0
C6 O1 Mg1 . . 143.10(9)
C2 N2 C4 . . 109.60(11)
C2 N2 H3 . . 125.2
C4 N2 H3 . . 125.2
C2 N1 C5 . . 109.51(11)
C2 N1 H1 . . 125.3(15)
C5 N1 H1 . . 125.1(16)
Mg1 O5 H51 . . 118.4(18)
Mg1 O5 H52 . . 121.3(17)
H51 O5 H52 . . 108(2)
C5 C4 N2 . . 106.13(11)
C5 C4 C6 . . 133.29(11)
N2 C4 C6 . . 120.34(11)
C4 C5 N1 . . 106.62(11)
C4 C5 C7 . . 134.67(11)
N1 C5 C7 . . 118.64(10)
O1 C6 O2 . . 124.86(12)
O1 C6 C4 . . 118.85(11)
O2 C6 C4 . . 116.28(11)
N1 C2 N2 . . 108.12(11)
N1 C2 H2 . . 128.0(13)
N2 C2 H2 . . 123.9(13)
O4 C7 O3 . . 125.63(13)
O4 C7 C5 . . 115.75(12)
O3 C7 C5 . . 118.62(11)
C7 O3 Mg1 . . 145.83(9)

loop_
_geom_bond_atom_site_label_1
_geom_bond_atom_site_label_2
_geom_bond_site_symmetry_2
_geom_bond_distance
_geom_bond_publ_flag
Mg1 O3 . 2.0212(10) y
Mg1 O3 3_676 2.0212(10) n
Mg1 O1 3_676 2.0297(12) n
Mg1 O1 . 2.0297(12) y
Mg1 O5 . 2.0553(12) y
Mg1 O5 3_676 2.0553(12) n
O2 C6 . 1.2477(16) ?
O1 C6 . 1.2442(16) ?
N2 C2 . 1.3283(18) ?
N2 C4 . 1.3833(16) ?
N2 H3 . 0.8600 ?
N1 C2 . 1.3266(18) ?
N1 C5 . 1.3798(15) ?
N1 H1 . 0.92(3) ?
O5 H51 . 0.86(3) ?
O5 H52 . 0.82(3) ?
C4 C5 . 1.3703(16) ?
C4 C6 . 1.4974(17) ?
C5 C7 . 1.5032(18) ?
C2 H2 . 0.94(2) ?
C7 O4 . 1.2355(16) ?
C7 O3 . 1.2517(15) ?

loop_
_geom_hbond_atom_site_label_D
_geom_hbond_atom_site_label_H
_geom_hbond_atom_site_label_A
_geom_hbond_site_symmetry_A
_geom_hbond_distance_DH
_geom_hbond_distance_HA
_geom_hbond_distance_DA
_geom_hbond_angle_DHA
N1 H1 O2 2_746 0.92(3) 1.85(3) 2.7711(16) 175(2)
N1 H1 O1 2_746 0.92(3) 2.58(2) 3.1446(16) 119.6(18)
N2 H3 O3 1_655 0.86 2.51 3.1192(17) 129
N2 H3 O5 1_655 0.86 2.55 3.3678(19) 159
O5 H51 O2 3_777 0.86(3) 1.94(3) 2.7936(19) 176(2)
O5 H52 O4 2_656 0.82(3) 1.90(3) 2.7108(16) 167(3)
